data_7702408
loop_
_publ_author_name
'Janiak, Christoph'
'Uehlin, Lars'
'Wu, He-Ping'
'Kl\"ufers, Peter'
'Piotrowski, Holger'
'Scharmann, Tobias G.'

_publ_section_title
;
 Co-ordination engineering: when can one speak of an
 &#x201C;understanding&#x201D;? Case study of the multidentate ligand
 2,2&#x2032;-dimethyl-4,4&#x2032;-bipyrimidine&#x200A;&#x2020;
;
_journal_issue 17
_journal_name_full 'Journal of the Chemical Society, Dalton Transactions'
_journal_page_first 3121
_journal_paper_doi 10.1039/a904829d
_journal_year 1999
_chemical_compound_source 'crystal provided by C. Janiak, Uni FR'
_chemical_formula_moiety '2(C10 H10 N4), 3Ag, 3(B F4), 3(C2 H3 N)'
_chemical_formula_sum 'C26 H29 Ag3 B3 F12 N11'
_chemical_formula_weight 1079.601
_chemical_name_common '[(C10 H10 N4)2 Ag3](BF4)3 . 3 CH3CN'
_chemical_name_systematic
;tris(acetonitrile)-bis(\m-2,2'-dimethyl-4,4'-bipyrimidine)-trisilver(I)
 tetrafluoroborate
;
_space_group_IT_number 15
_space_group_name_Hall '-I 2ya'
_space_group_name_H-M_alt 'I 1 2/a 1'
_symmetry_cell_setting monoclinic
_symmetry_Int_Tables_number 15
_symmetry_space_group_name_H-M 'I 1 2/a 1'
_atom_sites_solution_hydrogens geom
_atom_sites_solution_primary direct
_atom_sites_solution_secondary difmap
_audit_block_code Ag_dmbp_BF4_c069_jan
_audit_creation_date 02-May-1998
_audit_creation_method 'form98_1/compatible with shelxl97-2'
_cell_angle_alpha 90.00
_cell_angle_beta 109.697(7)
_cell_angle_gamma 90.00
_cell_formula_units_Z 4
_cell_length_a 17.1706(11)
_cell_length_b 10.8107(7)
_cell_length_c 21.3415(13)
_cell_measurement_reflns_used 5000
_cell_measurement_temperature 200(3)
_cell_measurement_theta_max 27.95
_cell_measurement_theta_min 2.1
_cell_volume 3729.7(4)
_computing_cell_refinement 'Stoe IPDS software'
_computing_data_collection 'Stoe IPDS software'
_computing_data_reduction 'Stoe IPDS software'
_computing_molecular_graphics
;ORTEP (M. N. Burnett, C. K. Johnson, ORTEP-III: Oak Ridge Thermal 
Ellipsoid
Plot Program for Crystal Structure Illustrations, Oak Ridge National
Laboratory Report ORNL-6895, 1996). --- SCHAKAL (E. Keller, University 
of
Freiburg (Breisgau), Germany, 1995).
;
_computing_publication_material
;PLATON (A. L. Spek, Acta Crystallogr, Sect. A, 1990, 46, C34, 1995 
version).
--- T.B.Cohen, Pure Appl. Chem. 1996,68,2339-2359 (atomic masses).
;
_computing_structure_refinement 'SHELXL-97 (G. M. Sheldrick. University of G\"ottingen, 97-2 version)'
_computing_structure_solution 'SHELXS-97 (Sheldrick, 1990)'
_diffrn_ambient_temperature 200(3)
_diffrn_measured_fraction_theta_full 0.992
_diffrn_measured_fraction_theta_max 0.992
_diffrn_measurement_device 'image-plate area detector'
_diffrn_measurement_device_type 'Stoe IPDS'
_diffrn_measurement_method 'area detection'
_diffrn_radiation_collimation '0.8 mm collimator'
_diffrn_radiation_monochromator graphite
_diffrn_radiation_source 'fine-focus sealed tube'
_diffrn_radiation_type MoK\a
_diffrn_radiation_wavelength 0.71073
_diffrn_reflns_av_R_equivalents 0.0412
_diffrn_reflns_av_sigmaI/netI 0.0226
_diffrn_reflns_limit_h_max 22
_diffrn_reflns_limit_h_min -22
_diffrn_reflns_limit_k_max 14
_diffrn_reflns_limit_k_min -14
_diffrn_reflns_limit_l_max 28
_diffrn_reflns_limit_l_min -28
_diffrn_reflns_number 21256
_diffrn_reflns_theta_full 27.92
_diffrn_reflns_theta_max 27.92
_diffrn_reflns_theta_min 2.14
_exptl_absorpt_coefficient_mu 1.658
_exptl_absorpt_correction_type none
_exptl_crystal_colour yellow
_exptl_crystal_density_diffrn 1.9227(2)
_exptl_crystal_density_method 'not measured'
_exptl_crystal_description prismatic
_exptl_crystal_F_000 2104
_exptl_crystal_size_max 0.50
_exptl_crystal_size_mid 0.42
_exptl_crystal_size_min 0.31
_refine_diff_density_max 0.963
_refine_diff_density_min -0.670
_refine_diff_density_rms 0.098
_refine_ls_extinction_method none
_refine_ls_goodness_of_fit_ref 1.033
_refine_ls_hydrogen_treatment mixed
_refine_ls_matrix_type full
_refine_ls_number_parameters 275
_refine_ls_number_reflns 4440
_refine_ls_number_restraints 8
_refine_ls_restrained_S_all 1.042
_refine_ls_R_factor_all 0.0325
_refine_ls_R_factor_gt 0.0291
_refine_ls_shift/su_max 0.001
_refine_ls_shift/su_mean 0.000
_refine_ls_structure_factor_coef Fsqd
_refine_ls_weighting_scheme calc
_refine_ls_wR_factor_gt 0.0755
_refine_ls_wR_factor_ref 0.0771
_reflns_number_gt 4054
_reflns_number_total 4440
_reflns_threshold_expression >2sigma(I)
_cod_data_source_file 904829d.txt
_cod_data_source_block c069
_cod_depositor_comments
;
The following automatic conversions were performed:

data name '_atom_site_symetry_multiplicity' was replaced with
'_atom_site_symmetry_multiplicity' as specified in the replacement
file
'/home/saulius/struct/COD-crude-data/automatic-downloads/DataCite-retrospective/RSC/depositions/lib/lists/replacement-tags.lst'.

Automatic conversion script
Id: cif_correct_tags 6909 2019-04-08 15:41:33Z antanas 
;
_cod_original_sg_symbol_H-M 'I 2/a'
_cod_database_code 7702408
_diffr_source_type 'Spellman DF4 Series'
_diffr_source_power 2.0
_diffr_source_voltage 50
_diffr_source_current 40
_kl_diffrn_detector_area_phi_start 0
_kl_diffrn_detector_area_phi_end 243.2
_kl_diffrn_detector_area_phi_incr 0.8
_kl_diffrn_detector_area_expos_time 0.6
_kl_diffrn_detector_area_plate_dist 60
_kl_diffrn_detector_area_eff_mos_spread 0.010
_kl_diffrn_detector_area_profile_funct dynamic
_kl_diffrn_detector_area_profile_min 11
_kl_diffrn_detector_area_profile_max 19

loop_
_symmetry_equiv_pos_as_xyz
'x, y, z'
'-x+1/2, y, -z'
'x+1/2, y+1/2, z+1/2'
'-x+1, y+1/2, -z+1/2'
'-x, -y, -z'
'x-1/2, -y, z'
'-x+1/2, -y+1/2, -z+1/2'
'x, -y+1/2, z+1/2'

loop_
_atom_site_label
_atom_site_type_symbol
_atom_site_fract_x
_atom_site_fract_y
_atom_site_fract_z
_atom_site_U_iso_or_equiv
_atom_site_adp_type
_atom_site_occupancy
_atom_site_symmetry_multiplicity
_atom_site_calc_flag
_atom_site_refinement_flags
Ag1 Ag 0.089996(12) 0.405142(17) 0.226303(9) 0.02504(7) Uani 1 1 d .
Ag2 Ag -0.2500 -0.14748(3) 0.5000 0.02742(8) Uani 1 2 d S
N11 N 0.06109(13) 0.26385(19) 0.29131(10) 0.0216(4) Uani 1 1 d .
C21 C 0.01163(15) 0.1659(2) 0.26756(12) 0.0211(4) Uani 1 1 d .
N31 N -0.02601(13) 0.10236(18) 0.30290(10) 0.0200(4) Uani 1 1 d .
C41 C -0.01312(14) 0.1368(2) 0.36602(11) 0.0183(4) Uani 1 1 d .
C51 C 0.03983(15) 0.2327(2) 0.39517(11) 0.0218(4) Uani 1 1 d .
H51 H 0.0506 0.2546 0.4394 0.025(7) Uiso 1 1 calc R
C61 C 0.07619(15) 0.2947(2) 0.35531(12) 0.0232(5) Uani 1 1 d .
H61 H 0.1122 0.3598 0.3734 0.019(7) Uiso 1 1 calc R
C71 C -0.0032(2) 0.1264(3) 0.19735(13) 0.0337(6) Uani 1 1 d .
H71A H 0.0270 0.0517 0.1972 0.051 Uiso 1 1 calc R
H71B H 0.0151 0.1902 0.1743 0.051 Uiso 1 1 calc R
H71C H -0.0612 0.1118 0.1754 0.051 Uiso 1 1 calc R
N12 N -0.15479(13) -0.0585(2) 0.46125(10) 0.0224(4) Uani 1 1 d .
C22 C -0.14079(16) -0.0998(2) 0.40629(12) 0.0221(5) Uani 1 1 d .
N32 N -0.09421(12) -0.04078(19) 0.37678(10) 0.0200(4) Uani 1 1 d .
C42 C -0.06099(14) 0.0688(2) 0.40182(11) 0.0184(4) Uani 1 1 d .
C52 C -0.07312(16) 0.1186(2) 0.45809(12) 0.0225(5) Uani 1 1 d .
H52 H -0.0501 0.1940 0.4759 0.029(8) Uiso 1 1 calc R
C62 C -0.12118(16) 0.0501(2) 0.48610(12) 0.0237(5) Uani 1 1 d .
H62 H -0.1304 0.0809 0.5237 0.032(9) Uiso 1 1 calc R
C72 C -0.1811(2) -0.2180(3) 0.37586(15) 0.0361(6) Uani 1 1 d .
H72A H -0.1650 -0.2377 0.3381 0.054 Uiso 1 1 calc R
H72B H -0.2401 -0.2089 0.3619 0.054 Uiso 1 1 calc R
H72C H -0.1640 -0.2833 0.4081 0.054 Uiso 1 1 calc R
N18 N 0.2113(2) 0.4822(3) 0.31517(17) 0.0555(8) Uani 1 1 d .
C18 C 0.2611(2) 0.5542(3) 0.32142(16) 0.0405(7) Uani 1 1 d .
C28 C 0.3252(3) 0.6472(4) 0.3304(2) 0.0620(11) Uani 1 1 d .
H28A H 0.3060 0.7252 0.3410 0.093 Uiso 1 1 calc R
H28B H 0.3378 0.6552 0.2900 0.093 Uiso 1 1 calc R
H28C H 0.3740 0.6227 0.3660 0.093 Uiso 1 1 calc R
C19 C -0.2500 -0.4632(4) 0.5000 0.0382(9) Uani 1 2 d S
N19 N -0.2500 -0.3577(3) 0.5000 0.0385(8) Uani 1 2 d S
C29 C -0.2500 -0.5979(5) 0.5000 0.072(2) Uani 1 2 d S
H29A H -0.2751 -0.6275 0.5311 0.109 Uiso 0.50 1 calc PR
H29B H -0.1941 -0.6275 0.5127 0.109 Uiso 0.50 1 calc PR
H29C H -0.2808 -0.6275 0.4562 0.109 Uiso 0.50 1 calc PR
B2 B 0.5000 0.0000 0.0000 0.0560(16) Uani 1 2 d SD
F12 F 0.5258(13) 0.1198(8) -0.0048(9) 0.096(4) Uiso 0.25 1 d PD
F22 F 0.5573(9) -0.0945(11) 0.0278(6) 0.082(4) Uiso 0.25 1 d PD
F32 F 0.4564(8) 0.0029(12) 0.0470(5) 0.073(3) Uiso 0.25 1 d PD
F42 F 0.4416(7) -0.0519(13) -0.0569(5) 0.082(4) Uiso 0.25 1 d PD
F52 F 0.5198(8) -0.1208(6) 0.0243(4) 0.0456(19) Uiso 0.25 1 d PD
F62 F 0.4348(6) -0.0809(11) -0.0312(7) 0.068(3) Uiso 0.25 1 d PD
F72 F 0.5026(9) 0.0105(13) 0.0672(4) 0.082(3) Uiso 0.25 1 d PD
F82 F 0.5799(5) -0.0358(16) 0.0037(9) 0.106(4) Uiso 0.25 1 d PD
B1 B 0.3302(2) 0.5877(3) 0.15140(16) 0.0326(7) Uani 1 1 d .
F11 F 0.39956(13) 0.6148(2) 0.20531(11) 0.0550(6) Uani 1 1 d .
F21 F 0.26329(13) 0.5737(3) 0.17312(12) 0.0608(6) Uani 1 1 d .
F31 F 0.34254(12) 0.47696(18) 0.12194(9) 0.0438(4) Uani 1 1 d .
F41 F 0.3133(2) 0.6789(2) 0.10402(13) 0.0802(9) Uani 1 1 d .

loop_
_atom_site_aniso_label
_atom_site_aniso_U_11
_atom_site_aniso_U_22
_atom_site_aniso_U_33
_atom_site_aniso_U_23
_atom_site_aniso_U_13
_atom_site_aniso_U_12
Ag1 0.03307(12) 0.02117(11) 0.02579(11) 0.00701(6) 0.01637(8) 0.00178(7)
Ag2 0.03236(15) 0.02552(15) 0.03375(15) 0.000 0.02347(12) 0.000
N11 0.0238(10) 0.0200(9) 0.0231(9) 0.0045(8) 0.0105(8) 0.0000(8)
C21 0.0246(11) 0.0186(10) 0.0225(10) 0.0016(8) 0.0109(9) 0.0016(9)
N31 0.0240(10) 0.0173(9) 0.0215(9) 0.0005(7) 0.0112(8) 0.0002(8)
C41 0.0207(10) 0.0172(10) 0.0198(10) 0.0033(8) 0.0105(8) 0.0032(9)
C51 0.0267(11) 0.0203(11) 0.0194(10) -0.0001(8) 0.0091(9) -0.0001(9)
C61 0.0259(11) 0.0205(11) 0.0232(11) 0.0018(9) 0.0083(9) -0.0043(9)
C71 0.0510(17) 0.0314(13) 0.0261(12) -0.0049(11) 0.0228(12) -0.0108(13)
N12 0.0255(10) 0.0227(10) 0.0234(9) 0.0019(8) 0.0142(8) 0.0021(8)
C22 0.0261(11) 0.0194(11) 0.0244(11) 0.0005(9) 0.0131(9) 0.0001(9)
N32 0.0222(9) 0.0186(9) 0.0233(9) 0.0001(7) 0.0132(7) 0.0001(8)
C42 0.0198(10) 0.0169(10) 0.0204(10) 0.0008(8) 0.0092(8) 0.0023(8)
C52 0.0275(12) 0.0209(11) 0.0221(11) -0.0031(9) 0.0122(9) -0.0015(10)
C62 0.0300(12) 0.0237(11) 0.0211(10) -0.0006(9) 0.0138(9) 0.0007(10)
C72 0.0510(17) 0.0276(13) 0.0435(15) -0.0103(12) 0.0340(14) -0.0142(13)
N18 0.0454(16) 0.0493(18) 0.0593(18) 0.0074(15) 0.0009(14) -0.0134(15)
C18 0.0377(16) 0.0416(17) 0.0379(15) -0.0029(13) 0.0072(12) -0.0041(14)
C28 0.062(2) 0.066(3) 0.066(2) -0.028(2) 0.032(2) -0.031(2)
C19 0.056(3) 0.028(2) 0.0316(19) 0.000 0.0153(18) 0.000
N19 0.054(2) 0.0244(17) 0.0405(19) 0.000 0.0207(17) 0.000
C29 0.129(6) 0.022(2) 0.067(4) 0.000 0.034(4) 0.000
B2 0.059(4) 0.037(3) 0.062(4) -0.018(3) 0.007(3) 0.008(3)
B1 0.0313(15) 0.0367(17) 0.0316(15) -0.0019(12) 0.0129(12) 0.0032(13)
F11 0.0336(10) 0.0685(14) 0.0573(12) -0.0196(11) 0.0081(9) -0.0102(10)
F21 0.0406(11) 0.0926(18) 0.0569(13) -0.0292(12) 0.0265(10) -0.0159(11)
F31 0.0421(10) 0.0404(10) 0.0460(10) -0.0068(8) 0.0111(8) 0.0083(8)
F41 0.133(3) 0.0507(14) 0.0629(15) 0.0212(12) 0.0411(16) 0.0292(16)

loop_
_atom_type_symbol
_atom_type_description
_atom_type_scat_dispersion_real
_atom_type_scat_dispersion_imag
_atom_type_scat_source
C C 0.0033 0.0016 'International Tables Vol C Tables 4.2.6.8 and 6.1.1.4'
H H 0.0000 0.0000 'International Tables Vol C Tables 4.2.6.8 and 6.1.1.4'
Ag Ag -0.8971 1.1015 'International Tables Vol C Tables 4.2.6.8 and 6.1.1.4'
B B 0.0013 0.0007 'International Tables Vol C Tables 4.2.6.8 and 6.1.1.4'
F F 0.0171 0.0103 'International Tables Vol C Tables 4.2.6.8 and 6.1.1.4'
N N 0.0061 0.0033 'International Tables Vol C Tables 4.2.6.8 and 6.1.1.4'

loop_
_exptl_crystal_face_index_h
_exptl_crystal_face_index_k
_exptl_crystal_face_index_l
_exptl_crystal_face_perp_dist
-1 0 0 0.2002
0 0 1 0.1540
0 1 -3 0.1617
1 0 1 0.1155
0 1 1 0.2310
0 -3 -1 0.1925
-2 1 1 0.2695
2 -1 -1 0.2310

loop_
_geom_angle_atom_site_label_1
_geom_angle_atom_site_label_2
_geom_angle_atom_site_label_3
_geom_angle
_geom_angle_site_symmetry_1
_geom_angle_site_symmetry_3
N11 Ag1 N32 148.71(8) . 4_455
N11 Ag1 N31 126.59(7) . 4_455
N32 Ag1 N31 71.51(7) 4_455 4_455
N11 Ag1 N18 93.49(9) . .
N32 Ag1 N18 111.25(10) 4_455 .
N31 Ag1 N18 95.45(10) 4_455 .
N19 Ag2 N12 114.98(5) . 2_456
N19 Ag2 N12 114.98(5) . .
N12 Ag2 N12 130.05(11) 2_456 .
C61 N11 C21 117.4(2) . .
C61 N11 Ag1 117.08(16) . .
C21 N11 Ag1 123.34(15) . .
N31 C21 N11 123.8(2) . .
N31 C21 C71 117.8(2) . .
N11 C21 C71 118.4(2) . .
C21 N31 C41 118.4(2) . .
C21 N31 Ag1 125.47(16) . 4_445
C41 N31 Ag1 114.60(15) . 4_445
N31 C41 C51 121.4(2) . .
N31 C41 C42 116.4(2) . .
C51 C41 C42 122.2(2) . .
C41 C51 C61 116.8(2) . .
N11 C61 C51 122.1(2) . .
C62 N12 C22 117.1(2) . .
C62 N12 Ag2 119.58(16) . .
C22 N12 Ag2 122.34(17) . .
N32 C22 N12 124.2(2) . .
N32 C22 C72 117.8(2) . .
N12 C22 C72 118.0(2) . .
C22 N32 C42 118.3(2) . .
C22 N32 Ag1 123.12(16) . 4_445
C42 N32 Ag1 117.25(15) . 4_445
N32 C42 C52 121.1(2) . .
N32 C42 C41 117.65(19) . .
C52 C42 C41 121.3(2) . .
C62 C52 C42 116.7(2) . .
N12 C62 C52 122.6(2) . .
C18 N18 Ag1 137.7(3) . .
N18 C18 C28 179.2(4) . .
N19 C19 C29 180.000(1) . .
C19 N19 Ag2 180.000(1) . .
F41 B1 F11 111.7(3) . .
F41 B1 F21 109.4(3) . .
F11 B1 F21 108.9(3) . .
F41 B1 F31 108.0(3) . .
F11 B1 F31 109.7(3) . .
F21 B1 F31 109.0(3) . .

loop_
_geom_bond_atom_site_label_1
_geom_bond_atom_site_label_2
_geom_bond_distance
_geom_bond_site_symmetry_2
Ag1 N11 2.2290(19) .
Ag1 N32 2.3009(19) 4_455
Ag1 N31 2.383(2) 4_455
Ag1 N18 2.442(3) .
Ag2 N19 2.272(4) .
Ag2 N12 2.279(2) 2_456
Ag2 N12 2.279(2) .
N11 C61 1.344(3) .
N11 C21 1.345(3) .
C21 N31 1.337(3) .
C21 C71 1.495(3) .
N31 C41 1.342(3) .
N31 Ag1 2.383(2) 4_445
C41 C51 1.381(3) .
C41 C42 1.491(3) .
C51 C61 1.386(3) .
N12 C62 1.336(3) .
N12 C22 1.350(3) .
C22 N32 1.335(3) .
C22 C72 1.493(4) .
N32 C42 1.345(3) .
N32 Ag1 2.3009(19) 4_445
C42 C52 1.394(3) .
C52 C62 1.385(3) .
N18 C18 1.131(5) .
C18 C28 1.455(5) .
C19 N19 1.141(6) .
C19 C29 1.456(6) .
B2 F12 1.384(6) .
B2 F12 1.384(6) 5_655
B2 F62 1.399(5) 5_655
B2 F62 1.399(5) .
B2 F82 1.401(6) 5_655
B2 F82 1.401(6) .
B2 F22 1.404(6) 5_655
B2 F22 1.404(6) .
B2 F52 1.405(5) 5_655
B2 F52 1.405(5) .
B2 F42 1.405(6) 5_655
B2 F42 1.405(6) .
B1 F41 1.372(4) .
B1 F11 1.380(4) .
B1 F21 1.384(4) .
B1 F31 1.401(4) .

loop_
_geom_torsion_atom_site_label_1
_geom_torsion_atom_site_label_2
_geom_torsion_atom_site_label_3
_geom_torsion_atom_site_label_4
_geom_torsion
N31 C41 C42 N32 18.2(3)
